data_7012160
loop_
_publ_author_name
'Metcalfe, Clive'
'Spey, Sharon'
'Adams, Harry'
'Thomas, Jim A.'

_publ_section_title
;
 Extended terpyridyl and triazine complexes of d6-metal centres
;
_journal_issue 24
_journal_name_full 'Journal of the Chemical Society, Dalton Transactions'
_journal_page_first 4732
_journal_paper_doi 10.1039/b208211j
_journal_year 2002
_chemical_formula_sum 'C48 H39 F12 N8 O3 P2 Ru'
_chemical_formula_weight 1166.88
_chemical_name_systematic
; 
? 
;
_space_group_IT_number 2
_symmetry_cell_setting triclinic
_symmetry_space_group_name_Hall '-P 1'
_symmetry_space_group_name_H-M 'P -1'
_atom_sites_solution_hydrogens geom
_atom_sites_solution_primary direct
_atom_sites_solution_secondary difmap
_audit_creation_method SHELXL-97
_cell_angle_alpha 87.481(2)
_cell_angle_beta 72.803(2)
_cell_angle_gamma 86.833(3)
_cell_formula_units_Z 2
_cell_length_a 10.5019(13)
_cell_length_b 13.6177(17)
_cell_length_c 17.423(2)
_cell_measurement_reflns_used 66
_cell_measurement_temperature 150(2)
_cell_volume 2375.7(5)
_computing_cell_refinement 'Bruker SMART'
_computing_data_collection 'Bruker SMART'
_computing_data_reduction 'Bruker SHELXTL'
_computing_molecular_graphics 'Bruker SHELXTL'
_computing_publication_material 'Bruker SHELXTL'
_computing_structure_refinement 'SHELXL-97 (Sheldrick, 1997)'
_computing_structure_solution 'SHELXS-97 (Sheldrick, 1990)'
_diffrn_ambient_temperature 150(2)
_diffrn_measured_fraction_theta_full 0.910
_diffrn_measured_fraction_theta_max 0.910
_diffrn_measurement_device_type 'CCD area detector'
_diffrn_measurement_method 'phi and omega scans'
_diffrn_radiation_monochromator graphite
_diffrn_radiation_source 'fine-focus sealed tube'
_diffrn_radiation_type MoK\a
_diffrn_radiation_wavelength 0.71073
_diffrn_reflns_av_R_equivalents 0.0683
_diffrn_reflns_av_sigmaI/netI 0.1304
_diffrn_reflns_limit_h_max 14
_diffrn_reflns_limit_h_min -12
_diffrn_reflns_limit_k_max 17
_diffrn_reflns_limit_k_min -16
_diffrn_reflns_limit_l_max 22
_diffrn_reflns_limit_l_min -23
_diffrn_reflns_number 15285
_diffrn_reflns_theta_full 28.34
_diffrn_reflns_theta_max 28.34
_diffrn_reflns_theta_min 1.22
_exptl_absorpt_coefficient_mu 0.497
_exptl_absorpt_correction_T_max 0.9519
_exptl_absorpt_correction_T_min 0.8258
_exptl_absorpt_correction_type empirical
_exptl_crystal_colour red
_exptl_crystal_density_diffrn 1.631
_exptl_crystal_density_method 'not measured'
_exptl_crystal_description block
_exptl_crystal_F_000 1178
_exptl_crystal_size_max 0.40
_exptl_crystal_size_mid 0.12
_exptl_crystal_size_min 0.10
_refine_diff_density_max 0.831
_refine_diff_density_min -0.807
_refine_diff_density_rms 0.159
_refine_ls_extinction_method none
_refine_ls_goodness_of_fit_ref 0.898
_refine_ls_hydrogen_treatment mixed
_refine_ls_matrix_type full
_refine_ls_number_parameters 667
_refine_ls_number_reflns 10805
_refine_ls_number_restraints 0
_refine_ls_restrained_S_all 0.898
_refine_ls_R_factor_all 0.1036
_refine_ls_R_factor_gt 0.0599
_refine_ls_shift/su_max 0.001
_refine_ls_shift/su_mean 0.000
_refine_ls_structure_factor_coef Fsqd
_refine_ls_weighting_details 'calc w=1/[\s^2^(Fo^2^)+(0.0740P)^2^+0.0000P] where P=(Fo^2^+2Fc^2^)/3'
_refine_ls_weighting_scheme calc
_refine_ls_wR_factor_gt 0.1324
_refine_ls_wR_factor_ref 0.1577
_reflns_number_gt 6701
_reflns_number_total 10805
_reflns_threshold_expression >2sigma(I)
_cod_data_source_file b208211j.txt
_cod_data_source_block iaj72m
_cod_depositor_comments
;
The following automatic conversions were performed:
'_symmetry_cell_setting' value 'Triclinic' changed to 'triclinic'
according to '/home/saulius/struct/CIF-dictionaries/cif_core.dic'
dictionary named 'cif_core.dic' version 2.4.1 from 2010-06-29.

Automatic conversion script
Id: cif_fix_enum 1527 2010-12-29 10:47:43Z saulius 
;
_cod_original_cell_volume 2375.6(5)
_cod_original_sg_symbol_H-M P-1
_cod_database_code 7012160

loop_
_symmetry_equiv_pos_as_xyz
'x, y, z'
'-x, -y, -z'

loop_
_atom_site_label
_atom_site_type_symbol
_atom_site_fract_x
_atom_site_fract_y
_atom_site_fract_z
_atom_site_U_iso_or_equiv
_atom_site_adp_type
_atom_site_occupancy
_atom_site_symmetry_multiplicity
_atom_site_calc_flag
_atom_site_refinement_flags
_atom_site_disorder_assembly
_atom_site_disorder_group
Ru1 Ru 0.94517(4) 0.75571(3) 0.70932(2) 0.02245(11) Uani 1 1 d . . .
P1 P 0.59413(13) 0.20570(10) 0.97980(8) 0.0368(3) Uani 1 1 d . . .
P2 P 0.54787(15) 0.78334(11) 0.44808(9) 0.0434(4) Uani 1 1 d . . .
N1 N 0.9696(3) 0.8166(3) 0.8133(2) 0.0229(8) Uani 1 1 d . . .
N2 N 0.7850(4) 0.8546(3) 0.7400(2) 0.0241(8) Uani 1 1 d . . .
N3 N 1.2607(4) 0.8138(3) 0.7366(2) 0.0375(10) Uani 1 1 d . . .
N4 N 1.0495(4) 0.8553(3) 0.6243(2) 0.0283(9) Uani 1 1 d . . .
N5 N 0.9099(4) 0.7056(3) 0.6076(2) 0.0284(9) Uani 1 1 d . . .
N6 N 1.0949(4) 0.6453(3) 0.6863(2) 0.0251(8) Uani 1 1 d . . .
N7 N 0.8479(4) 0.6447(3) 0.7847(2) 0.0252(8) Uani 1 1 d . . .
C1 C 0.8558(4) 0.8646(3) 0.8575(2) 0.0233(9) Uani 1 1 d . . .
C2 C 0.8326(4) 0.8849(3) 0.9377(3) 0.0256(10) Uani 1 1 d . . .
H2A H 0.7510 0.9174 0.9663 0.031 Uiso 1 1 calc R . .
C3 C 0.9272(4) 0.8583(3) 0.9769(2) 0.0231(9) Uani 1 1 d . . .
C4 C 1.0477(4) 0.8168(3) 0.9293(2) 0.0263(10) Uani 1 1 d . . .
H4A H 1.1178 0.8015 0.9525 0.032 Uiso 1 1 calc R . .
C5 C 1.0676(4) 0.7974(3) 0.8495(2) 0.0244(10) Uani 1 1 d . . .
C6 C 1.2014(5) 0.7587(4) 0.8017(3) 0.0310(11) Uani 1 1 d . . .
C7 C 1.2614(5) 0.6758(4) 0.8275(3) 0.0418(13) Uani 1 1 d . . .
H7A H 1.2156 0.6389 0.8741 0.050 Uiso 1 1 calc R . .
C8 C 1.3898(6) 0.6485(5) 0.7833(4) 0.0554(17) Uani 1 1 d . . .
H8A H 1.4341 0.5924 0.7998 0.067 Uiso 1 1 calc R . .
C9 C 1.4531(5) 0.7016(5) 0.7164(4) 0.0575(18) Uani 1 1 d . . .
H9A H 1.5406 0.6824 0.6848 0.069 Uiso 1 1 calc R . .
C10 C 1.3871(5) 0.7840(5) 0.6955(3) 0.0499(16) Uani 1 1 d . . .
H10A H 1.4327 0.8222 0.6496 0.060 Uiso 1 1 calc R . .
C11 C 0.9022(5) 0.8716(3) 1.0644(3) 0.0265(10) Uani 1 1 d . . .
C12 C 0.7750(5) 0.8609(4) 1.1177(3) 0.0305(11) Uani 1 1 d . . .
H12A H 0.7025 0.8493 1.0976 0.037 Uiso 1 1 calc R . .
C13 C 0.7535(5) 0.8671(4) 1.1997(3) 0.0346(12) Uani 1 1 d . . .
H13A H 0.6667 0.8593 1.2357 0.042 Uiso 1 1 calc R . .
C14 C 0.8582(5) 0.8847(3) 1.2288(3) 0.0336(12) Uani 1 1 d . . .
H14A H 0.8437 0.8887 1.2850 0.040 Uiso 1 1 calc R . .
C15 C 0.9853(5) 0.8967(4) 1.1760(3) 0.0350(12) Uani 1 1 d . . .
H15A H 1.0572 0.9100 1.1962 0.042 Uiso 1 1 calc R . .
C16 C 1.0066(5) 0.8893(3) 1.0943(3) 0.0281(10) Uani 1 1 d . . .
H16A H 1.0936 0.8964 1.0584 0.034 Uiso 1 1 calc R . .
C17 C 0.7034(4) 0.8818(3) 0.6946(3) 0.0280(10) Uani 1 1 d . . .
H17A H 0.7188 0.8526 0.6439 0.034 Uiso 1 1 calc R . .
C18 C 0.5992(5) 0.9500(4) 0.7191(3) 0.0357(12) Uani 1 1 d . . .
H18A H 0.5453 0.9689 0.6853 0.043 Uiso 1 1 calc R . .
C19 C 0.5739(5) 0.9907(4) 0.7936(3) 0.0378(12) Uani 1 1 d . . .
H19A H 0.5017 1.0373 0.8119 0.045 Uiso 1 1 calc R . .
C20 C 0.6546(5) 0.9629(4) 0.8411(3) 0.0323(11) Uani 1 1 d . . .
H20A H 0.6379 0.9895 0.8928 0.039 Uiso 1 1 calc R . .
C21 C 0.7604(4) 0.8957(3) 0.8127(3) 0.0236(9) Uani 1 1 d . . .
C22 C 1.1168(5) 0.9315(4) 0.6344(3) 0.0346(12) Uani 1 1 d . . .
H22A H 1.1153 0.9469 0.6874 0.042 Uiso 1 1 calc R . .
C23 C 1.1891(5) 0.9893(4) 0.5703(3) 0.0423(13) Uani 1 1 d . . .
H23A H 1.2361 1.0427 0.5800 0.051 Uiso 1 1 calc R . .
C24 C 1.1932(6) 0.9699(4) 0.4937(3) 0.0451(14) Uani 1 1 d . . .
H24A H 1.2451 1.0080 0.4498 0.054 Uiso 1 1 calc R . .
C25 C 1.1200(5) 0.8931(4) 0.4804(3) 0.0370(12) Uani 1 1 d . . .
C26 C 1.0496(5) 0.8370(3) 0.5472(3) 0.0296(11) Uani 1 1 d . . .
C27 C 0.9760(5) 0.7566(4) 0.5390(3) 0.0291(11) Uani 1 1 d . . .
C28 C 0.8438(5) 0.6282(4) 0.6008(3) 0.0366(12) Uani 1 1 d . . .
H28A H 0.7988 0.5922 0.6481 0.044 Uiso 1 1 calc R . .
C29 C 0.8375(5) 0.5974(4) 0.5269(3) 0.0471(14) Uani 1 1 d . . .
H29A H 0.7882 0.5418 0.5244 0.057 Uiso 1 1 calc R . .
C30 C 0.9026(6) 0.6475(4) 0.4578(3) 0.0481(15) Uani 1 1 d . . .
H30A H 0.9003 0.6262 0.4070 0.058 Uiso 1 1 calc R . .
C31 C 0.9725(5) 0.7303(4) 0.4626(3) 0.0402(13) Uani 1 1 d . . .
C32 C 1.0467(6) 0.7899(5) 0.3944(3) 0.0510(16) Uani 1 1 d . . .
H32A H 1.0465 0.7740 0.3419 0.061 Uiso 1 1 calc R . .
C33 C 1.1153(6) 0.8667(4) 0.4032(3) 0.0483(15) Uani 1 1 d . . .
H33A H 1.1616 0.9041 0.3571 0.058 Uiso 1 1 calc R . .
C34 C 0.7219(5) 0.6463(3) 0.8341(3) 0.0300(11) Uani 1 1 d . . .
H34A H 0.6675 0.7049 0.8369 0.036 Uiso 1 1 calc R . .
C35 C 0.6694(5) 0.5649(4) 0.8810(3) 0.0391(12) Uani 1 1 d . . .
H35A H 0.5801 0.5690 0.9149 0.047 Uiso 1 1 calc R . .
C36 C 0.7434(5) 0.4788(4) 0.8795(3) 0.0400(13) Uani 1 1 d . . .
H36A H 0.7067 0.4235 0.9121 0.048 Uiso 1 1 calc R . .
C37 C 0.8756(5) 0.4741(4) 0.8284(3) 0.0351(12) Uani 1 1 d . . .
C38 C 0.9632(6) 0.3872(4) 0.8187(3) 0.0446(14) Uani 1 1 d . . .
H38A H 0.9327 0.3288 0.8487 0.054 Uiso 1 1 calc R . .
C39 C 1.0887(6) 0.3879(4) 0.7673(3) 0.0425(14) Uani 1 1 d . . .
H39A H 1.1445 0.3298 0.7626 0.051 Uiso 1 1 calc R . .
C40 C 1.1395(5) 0.4736(4) 0.7198(3) 0.0331(11) Uani 1 1 d . . .
C41 C 1.2660(5) 0.4764(4) 0.6627(3) 0.0409(13) Uani 1 1 d . . .
H41A H 1.3259 0.4204 0.6551 0.049 Uiso 1 1 calc R . .
C42 C 1.3011(5) 0.5607(4) 0.6185(3) 0.0381(12) Uani 1 1 d . . .
H42A H 1.3852 0.5633 0.5787 0.046 Uiso 1 1 calc R . .
C43 C 1.2142(4) 0.6431(4) 0.6314(3) 0.0316(11) Uani 1 1 d . . .
H43A H 1.2412 0.7009 0.5994 0.038 Uiso 1 1 calc R . .
C44 C 1.0570(5) 0.5589(3) 0.7291(3) 0.0276(10) Uani 1 1 d . . .
C45 C 0.9243(4) 0.5586(3) 0.7826(3) 0.0256(10) Uani 1 1 d . . .
F1 F 0.6886(4) 0.1921(3) 0.89078(19) 0.0701(11) Uani 1 1 d . . .
F2 F 0.7041(4) 0.2697(2) 0.9967(2) 0.0676(11) Uani 1 1 d . . .
F3 F 0.6638(3) 0.1082(2) 1.00708(19) 0.0533(9) Uani 1 1 d . . .
F4 F 0.5054(4) 0.2186(3) 1.0691(2) 0.0801(13) Uani 1 1 d . . .
F5 F 0.4882(3) 0.1396(3) 0.9615(3) 0.0811(13) Uani 1 1 d . . .
F6 F 0.5267(3) 0.3032(3) 0.9521(2) 0.0591(9) Uani 1 1 d . . .
F7 F 0.5624(4) 0.6823(3) 0.4942(2) 0.0791(13) Uani 1 1 d . . .
F8 F 0.5998(4) 0.8369(3) 0.5113(2) 0.0849(13) Uani 1 1 d . . .
F9 F 0.6990(3) 0.7689(3) 0.3927(2) 0.0669(11) Uani 1 1 d . . .
F10 F 0.5368(4) 0.8848(3) 0.4028(2) 0.0932(15) Uani 1 1 d . . .
F11 F 0.5032(5) 0.7252(4) 0.3851(3) 0.1076(16) Uani 1 1 d . . .
F12 F 0.3984(3) 0.7967(3) 0.5027(2) 0.0685(11) Uani 1 1 d . . .
O1S O 1.0652(5) 0.5012(3) 0.9740(3) 0.0767(15) Uani 1 1 d . . .
C1S C 1.1287(7) 0.4014(5) 0.9773(4) 0.0660(19) Uani 1 1 d . . .
H1SB H 1.1336 0.3840 1.0322 0.079 Uiso 1 1 calc R . .
H1SC H 1.0790 0.3510 0.9603 0.079 Uiso 1 1 calc R . .
C2S C 1.2571(14) 0.4099(9) 0.9228(9) 0.185(6) Uani 1 1 d . . .
H2SA H 1.3074 0.3468 0.9207 0.278 Uiso 1 1 calc R . .
H2SB H 1.3037 0.4607 0.9406 0.278 Uiso 1 1 calc R . .
H2SC H 1.2495 0.4282 0.8693 0.278 Uiso 1 1 calc R . .
N1S N 0.3464(8) 0.6004(5) 0.2953(4) 0.0794(19) Uani 1 1 d . . .
O2S O 0.4125(6) 0.5313(5) 0.3008(4) 0.122(2) Uani 1 1 d . . .
O3S O 0.2231(7) 0.5996(5) 0.3271(5) 0.137(3) Uani 1 1 d . . .
C3S C 0.3913(11) 0.6917(7) 0.2521(5) 0.117(4) Uani 1 1 d . . .
H3SA H 0.4886 0.6876 0.2296 0.176 Uiso 1 1 calc R . .
H3SB H 0.3651 0.7465 0.2890 0.176 Uiso 1 1 calc R . .
H3SC H 0.3504 0.7027 0.2084 0.176 Uiso 1 1 calc R . .

loop_
_atom_site_aniso_label
_atom_site_aniso_U_11
_atom_site_aniso_U_22
_atom_site_aniso_U_33
_atom_site_aniso_U_23
_atom_site_aniso_U_13
_atom_site_aniso_U_12
Ru1 0.0249(2) 0.0233(2) 0.01777(18) 0.00029(13) -0.00451(14) 0.00020(13)
P1 0.0321(7) 0.0396(8) 0.0357(7) -0.0024(6) -0.0048(6) -0.0045(6)
P2 0.0449(9) 0.0429(9) 0.0347(8) -0.0009(6) -0.0011(7) 0.0043(7)
N1 0.0248(19) 0.022(2) 0.0200(18) 0.0006(15) -0.0035(15) -0.0011(15)
N2 0.029(2) 0.022(2) 0.0212(19) 0.0032(15) -0.0083(16) 0.0001(16)
N3 0.034(2) 0.048(3) 0.026(2) -0.012(2) 0.0010(18) -0.008(2)
N4 0.034(2) 0.029(2) 0.0187(19) 0.0001(16) -0.0040(17) 0.0007(17)
N5 0.031(2) 0.028(2) 0.028(2) -0.0051(17) -0.0124(18) 0.0043(17)
N6 0.027(2) 0.029(2) 0.0188(19) -0.0033(16) -0.0072(16) 0.0011(16)
N7 0.029(2) 0.024(2) 0.0232(19) -0.0006(16) -0.0091(17) -0.0006(16)
C1 0.026(2) 0.023(2) 0.019(2) -0.0008(18) -0.0041(18) -0.0008(18)
C2 0.023(2) 0.025(2) 0.024(2) 0.0007(19) -0.0008(19) 0.0014(18)
C3 0.025(2) 0.021(2) 0.022(2) -0.0030(18) -0.0042(18) 0.0013(17)
C4 0.028(2) 0.030(3) 0.020(2) -0.0009(19) -0.0075(19) 0.0046(19)
C5 0.024(2) 0.026(2) 0.020(2) -0.0012(18) -0.0013(18) -0.0018(18)
C6 0.028(2) 0.044(3) 0.022(2) -0.012(2) -0.006(2) 0.002(2)
C7 0.035(3) 0.058(4) 0.034(3) -0.016(3) -0.014(2) 0.017(3)
C8 0.045(4) 0.075(5) 0.053(4) -0.031(3) -0.025(3) 0.027(3)
C9 0.021(3) 0.093(5) 0.058(4) -0.047(4) -0.007(3) 0.009(3)
C10 0.034(3) 0.078(5) 0.033(3) -0.024(3) 0.003(2) -0.018(3)
C11 0.031(3) 0.024(2) 0.021(2) -0.0013(19) -0.0043(19) 0.0060(19)
C12 0.027(2) 0.039(3) 0.024(2) -0.006(2) -0.006(2) 0.005(2)
C13 0.037(3) 0.041(3) 0.019(2) 0.001(2) 0.001(2) 0.004(2)
C14 0.052(3) 0.027(3) 0.019(2) -0.0020(19) -0.006(2) 0.006(2)
C15 0.044(3) 0.035(3) 0.027(3) -0.001(2) -0.012(2) -0.005(2)
C16 0.027(2) 0.030(3) 0.024(2) -0.0007(19) -0.0015(19) -0.0023(19)
C17 0.034(3) 0.028(3) 0.022(2) 0.0016(19) -0.008(2) -0.001(2)
C18 0.036(3) 0.038(3) 0.034(3) 0.006(2) -0.014(2) 0.006(2)
C19 0.035(3) 0.039(3) 0.037(3) -0.001(2) -0.010(2) 0.013(2)
C20 0.034(3) 0.034(3) 0.028(2) -0.001(2) -0.008(2) 0.005(2)
C21 0.024(2) 0.020(2) 0.024(2) -0.0004(18) -0.0036(18) 0.0014(17)
C22 0.041(3) 0.030(3) 0.029(3) -0.001(2) -0.003(2) -0.004(2)
C23 0.052(3) 0.028(3) 0.035(3) 0.004(2) 0.005(3) -0.004(2)
C24 0.052(3) 0.037(3) 0.033(3) 0.012(2) 0.006(3) 0.003(3)
C25 0.044(3) 0.037(3) 0.024(2) 0.003(2) -0.003(2) 0.012(2)
C26 0.036(3) 0.029(3) 0.021(2) 0.0005(19) -0.006(2) 0.010(2)
C27 0.031(3) 0.034(3) 0.021(2) -0.001(2) -0.009(2) 0.008(2)
C28 0.034(3) 0.042(3) 0.035(3) -0.006(2) -0.012(2) 0.003(2)
C29 0.042(3) 0.056(4) 0.049(3) -0.016(3) -0.022(3) 0.001(3)
C30 0.060(4) 0.059(4) 0.033(3) -0.015(3) -0.026(3) 0.009(3)
C31 0.048(3) 0.048(3) 0.029(3) -0.011(2) -0.019(2) 0.012(3)
C32 0.065(4) 0.065(4) 0.022(3) 0.001(3) -0.014(3) 0.016(3)
C33 0.067(4) 0.049(4) 0.023(3) 0.003(2) -0.008(3) 0.015(3)
C34 0.032(3) 0.030(3) 0.026(2) 0.000(2) -0.004(2) -0.003(2)
C35 0.040(3) 0.043(3) 0.030(3) 0.004(2) -0.003(2) -0.009(2)
C36 0.051(3) 0.036(3) 0.028(3) 0.007(2) -0.004(2) -0.011(2)
C37 0.051(3) 0.025(3) 0.030(3) 0.003(2) -0.015(2) -0.002(2)
C38 0.071(4) 0.025(3) 0.042(3) 0.004(2) -0.024(3) 0.000(3)
C39 0.059(4) 0.026(3) 0.050(3) -0.006(2) -0.030(3) 0.012(2)
C40 0.041(3) 0.029(3) 0.033(3) -0.007(2) -0.017(2) 0.007(2)
C41 0.035(3) 0.039(3) 0.053(3) -0.021(3) -0.019(3) 0.010(2)
C42 0.028(3) 0.046(3) 0.037(3) -0.015(3) -0.003(2) 0.002(2)
C43 0.025(2) 0.041(3) 0.028(2) -0.007(2) -0.005(2) -0.003(2)
C44 0.034(3) 0.026(3) 0.025(2) -0.0054(19) -0.011(2) 0.003(2)
C45 0.030(2) 0.024(2) 0.026(2) -0.0035(19) -0.013(2) 0.0021(19)
F1 0.062(2) 0.097(3) 0.0377(19) 0.0084(19) 0.0033(17) 0.011(2)
F2 0.082(3) 0.047(2) 0.096(3) 0.011(2) -0.060(2) -0.0179(18)
F3 0.052(2) 0.0438(19) 0.054(2) 0.0067(16) -0.0034(17) 0.0044(15)
F4 0.092(3) 0.063(3) 0.055(2) -0.0021(19) 0.023(2) 0.017(2)
F5 0.047(2) 0.076(3) 0.130(4) -0.029(3) -0.036(2) -0.0067(19)
F6 0.048(2) 0.061(2) 0.066(2) 0.0136(18) -0.0162(18) 0.0055(16)
F7 0.055(2) 0.061(2) 0.103(3) 0.035(2) -0.002(2) 0.0037(18)
F8 0.093(3) 0.104(3) 0.049(2) -0.013(2) 0.001(2) -0.045(3)
F9 0.054(2) 0.080(3) 0.047(2) 0.0098(18) 0.0118(17) 0.0093(19)
F10 0.091(3) 0.083(3) 0.075(3) 0.036(2) 0.010(2) 0.034(2)
F11 0.102(4) 0.147(5) 0.087(3) -0.055(3) -0.041(3) 0.000(3)
F12 0.045(2) 0.072(3) 0.070(2) 0.009(2) 0.0068(18) 0.0133(18)
O1S 0.087(4) 0.057(3) 0.079(4) 0.002(3) -0.013(3) -0.011(3)
C1S 0.061(4) 0.066(5) 0.068(5) -0.001(4) -0.013(4) -0.013(4)
C2S 0.202(15) 0.129(11) 0.262(17) -0.053(11) -0.129(14) 0.046(10)
N1S 0.099(6) 0.069(5) 0.085(5) -0.010(4) -0.049(4) 0.008(4)
O2S 0.093(4) 0.077(4) 0.179(7) -0.008(4) -0.022(4) 0.043(4)
O3S 0.098(5) 0.095(5) 0.206(8) -0.016(5) -0.026(5) 0.011(4)
C3S 0.191(11) 0.116(8) 0.063(5) 0.011(5) -0.063(6) -0.028(8)

loop_
_atom_type_symbol
_atom_type_description
_atom_type_scat_dispersion_real
_atom_type_scat_dispersion_imag
_atom_type_scat_source
C C 0.0033 0.0016 'International Tables Vol C Tables 4.2.6.8 and 6.1.1.4'
H H 0.0000 0.0000 'International Tables Vol C Tables 4.2.6.8 and 6.1.1.4'
N N 0.0061 0.0033 'International Tables Vol C Tables 4.2.6.8 and 6.1.1.4'
O O 0.0106 0.0060 'International Tables Vol C Tables 4.2.6.8 and 6.1.1.4'
F F 0.0171 0.0103 'International Tables Vol C Tables 4.2.6.8 and 6.1.1.4'
P P 0.1023 0.0942 'International Tables Vol C Tables 4.2.6.8 and 6.1.1.4'
Ru Ru -1.2594 0.8363 'International Tables Vol C Tables 4.2.6.8 and 6.1.1.4'

loop_
_geom_angle_atom_site_label_1
_geom_angle_atom_site_label_2
_geom_angle_atom_site_label_3
_geom_angle
_geom_angle_site_symmetry_1
_geom_angle_site_symmetry_3
_geom_angle_publ_flag
N2 Ru1 N7 94.37(14) . . ?
N2 Ru1 N4 90.01(14) . . ?
N7 Ru1 N4 173.68(15) . . ?
N2 Ru1 N5 96.86(14) . . ?
N7 Ru1 N5 95.08(15) . . ?
N4 Ru1 N5 79.86(15) . . ?
N2 Ru1 N6 174.08(14) . . ?
N7 Ru1 N6 79.71(14) . . ?
N4 Ru1 N6 95.88(15) . . ?
N5 Ru1 N6 83.63(14) . . ?
N2 Ru1 N1 78.51(14) . . ?
N7 Ru1 N1 86.38(14) . . ?
N4 Ru1 N1 98.97(14) . . ?
N5 Ru1 N1 175.25(14) . . ?
N6 Ru1 N1 101.09(14) . . ?
F4 P1 F5 91.6(2) . . ?
F4 P1 F2 89.7(2) . . ?
F5 P1 F2 178.2(2) . . ?
F4 P1 F1 177.8(2) . . ?
F5 P1 F1 90.0(2) . . ?
F2 P1 F1 88.7(2) . . ?
F4 P1 F6 90.9(2) . . ?
F5 P1 F6 91.7(2) . . ?
F2 P1 F6 89.56(19) . . ?
F1 P1 F6 90.49(19) . . ?
F4 P1 F3 89.58(19) . . ?
F5 P1 F3 88.9(2) . . ?
F2 P1 F3 89.89(19) . . ?
F1 P1 F3 89.00(18) . . ?
F6 P1 F3 179.3(2) . . ?
F11 P2 F10 92.2(3) . . ?
F11 P2 F12 91.2(2) . . ?
F10 P2 F12 91.2(2) . . ?
F11 P2 F8 176.5(3) . . ?
F10 P2 F8 90.3(3) . . ?
F12 P2 F8 91.2(2) . . ?
F11 P2 F7 89.0(3) . . ?
F10 P2 F7 178.5(3) . . ?
F12 P2 F7 89.67(19) . . ?
F8 P2 F7 88.4(2) . . ?
F11 P2 F9 88.5(2) . . ?
F10 P2 F9 89.1(2) . . ?
F12 P2 F9 179.6(2) . . ?
F8 P2 F9 89.1(2) . . ?
F7 P2 F9 90.0(2) . . ?
C1 N1 C5 116.8(4) . . ?
C1 N1 Ru1 112.1(3) . . ?
C5 N1 Ru1 129.4(3) . . ?
C21 N2 C17 118.1(4) . . ?
C21 N2 Ru1 115.9(3) . . ?
C17 N2 Ru1 126.1(3) . . ?
C6 N3 C10 115.9(5) . . ?
C22 N4 C26 117.5(4) . . ?
C22 N4 Ru1 128.9(3) . . ?
C26 N4 Ru1 113.6(3) . . ?
C28 N5 C27 118.5(4) . . ?
C28 N5 Ru1 128.5(3) . . ?
C27 N5 Ru1 112.7(3) . . ?
C43 N6 C44 116.6(4) . . ?
C43 N6 Ru1 129.6(3) . . ?
C44 N6 Ru1 113.5(3) . . ?
C34 N7 C45 117.4(4) . . ?
C34 N7 Ru1 128.4(3) . . ?
C45 N7 Ru1 114.1(3) . . ?
N1 C1 C2 122.8(4) . . ?
N1 C1 C21 114.9(4) . . ?
C2 C1 C21 122.3(4) . . ?
C1 C2 C3 120.6(4) . . ?
C2 C3 C4 116.0(4) . . ?
C2 C3 C11 122.4(4) . . ?
C4 C3 C11 121.6(4) . . ?
C5 C4 C3 121.8(4) . . ?
N1 C5 C4 121.6(4) . . ?
N1 C5 C6 120.0(4) . . ?
C4 C5 C6 118.4(4) . . ?
N3 C6 C7 123.9(5) . . ?
N3 C6 C5 114.8(4) . . ?
C7 C6 C5 121.1(4) . . ?
C8 C7 C6 117.9(5) . . ?
C9 C8 C7 120.2(6) . . ?
C8 C9 C10 118.3(5) . . ?
N3 C10 C9 123.8(6) . . ?
C16 C11 C12 119.2(4) . . ?
C16 C11 C3 120.2(4) . . ?
C12 C11 C3 120.5(4) . . ?
C13 C12 C11 120.6(5) . . ?
C14 C13 C12 119.7(5) . . ?
C13 C14 C15 120.2(4) . . ?
C16 C15 C14 119.7(5) . . ?
C11 C16 C15 120.5(4) . . ?
N2 C17 C18 122.4(4) . . ?
C17 C18 C19 119.1(4) . . ?
C20 C19 C18 119.3(5) . . ?
C19 C20 C21 119.3(5) . . ?
N2 C21 C20 121.8(4) . . ?
N2 C21 C1 114.8(4) . . ?
C20 C21 C1 123.4(4) . . ?
N4 C22 C23 122.3(5) . . ?
C24 C23 C22 120.6(5) . . ?
C23 C24 C25 119.1(5) . . ?
C24 C25 C26 117.8(5) . . ?
C24 C25 C33 124.2(5) . . ?
C26 C25 C33 118.0(5) . . ?
N4 C26 C25 122.6(5) . . ?
N4 C26 C27 115.9(4) . . ?
C25 C26 C27 121.5(4) . . ?
N5 C27 C31 122.0(5) . . ?
N5 C27 C26 117.8(4) . . ?
C31 C27 C26 120.3(5) . . ?
N5 C28 C29 122.5(5) . . ?
C30 C29 C28 119.8(5) . . ?
C29 C30 C31 119.3(5) . . ?
C30 C31 C27 117.8(5) . . ?
C30 C31 C32 125.3(5) . . ?
C27 C31 C32 116.9(5) . . ?
C33 C32 C31 122.2(5) . . ?
C32 C33 C25 121.2(5) . . ?
N7 C34 C35 121.9(4) . . ?
C36 C35 C34 121.5(5) . . ?
C35 C36 C37 118.3(5) . . ?
C45 C37 C36 118.0(4) . . ?
C45 C37 C38 117.7(5) . . ?
C36 C37 C38 124.3(5) . . ?
C39 C38 C37 120.9(5) . . ?
C38 C39 C40 122.0(5) . . ?
C44 C40 C41 117.9(5) . . ?
C44 C40 C39 118.1(5) . . ?
C41 C40 C39 124.1(5) . . ?
C42 C41 C40 118.8(5) . . ?
C41 C42 C43 120.2(5) . . ?
N6 C43 C42 123.4(5) . . ?
N6 C44 C40 123.1(4) . . ?
N6 C44 C45 116.5(4) . . ?
C40 C44 C45 120.3(4) . . ?
N7 C45 C37 122.9(4) . . ?
N7 C45 C44 116.1(4) . . ?
C37 C45 C44 121.0(4) . . ?
O1S O1S C1S 107.2(6) 2_767 . ?
C2S C1S O1S 103.4(7) . . ?
O2S N1S O3S 119.7(8) . . ?
O2S N1S C3S 126.4(9) . . ?
O3S N1S C3S 113.9(8) . . ?

loop_
_geom_bond_atom_site_label_1
_geom_bond_atom_site_label_2
_geom_bond_distance
_geom_bond_site_symmetry_2
_geom_bond_publ_flag
Ru1 N2 2.052(4) . ?
Ru1 N7 2.062(4) . ?
Ru1 N4 2.064(4) . ?
Ru1 N5 2.065(4) . ?
Ru1 N6 2.077(4) . ?
Ru1 N1 2.114(4) . ?
P1 F4 1.571(3) . ?
P1 F5 1.580(4) . ?
P1 F2 1.586(4) . ?
P1 F1 1.587(3) . ?
P1 F6 1.593(3) . ?
P1 F3 1.602(3) . ?
P2 F11 1.572(4) . ?
P2 F10 1.576(4) . ?
P2 F12 1.582(3) . ?
P2 F8 1.585(4) . ?
P2 F7 1.585(4) . ?
P2 F9 1.602(3) . ?
N1 C1 1.364(5) . ?
N1 C5 1.365(5) . ?
N2 C21 1.355(5) . ?
N2 C17 1.357(5) . ?
N3 C6 1.341(6) . ?
N3 C10 1.358(6) . ?
N4 C22 1.334(6) . ?
N4 C26 1.377(6) . ?
N5 C28 1.323(6) . ?
N5 C27 1.372(6) . ?
N6 C43 1.333(5) . ?
N6 C44 1.378(6) . ?
N7 C34 1.348(5) . ?
N7 C45 1.379(5) . ?
C1 C2 1.384(6) . ?
C1 C21 1.477(6) . ?
C2 C3 1.386(6) . ?
C3 C4 1.396(6) . ?
C3 C11 1.486(6) . ?
C4 C5 1.379(6) . ?
C5 C6 1.487(6) . ?
C6 C7 1.384(7) . ?
C7 C8 1.381(7) . ?
C8 C9 1.358(9) . ?
C9 C10 1.379(9) . ?
C11 C16 1.381(6) . ?
C11 C12 1.395(6) . ?
C12 C13 1.383(6) . ?
C13 C14 1.376(7) . ?
C14 C15 1.392(7) . ?
C15 C16 1.383(6) . ?
C17 C18 1.374(6) . ?
C18 C19 1.380(7) . ?
C19 C20 1.378(7) . ?
C20 C21 1.385(6) . ?
C22 C23 1.390(7) . ?
C23 C24 1.360(7) . ?
C24 C25 1.398(8) . ?
C25 C26 1.400(6) . ?
C25 C33 1.422(7) . ?
C26 C27 1.410(7) . ?
C27 C31 1.405(6) . ?
C28 C29 1.391(7) . ?
C29 C30 1.370(8) . ?
C30 C31 1.398(8) . ?
C31 C32 1.454(8) . ?
C32 C33 1.340(9) . ?
C34 C35 1.387(6) . ?
C35 C36 1.367(7) . ?
C36 C37 1.410(7) . ?
C37 C45 1.402(6) . ?
C37 C38 1.442(7) . ?
C38 C39 1.357(7) . ?
C39 C40 1.434(7) . ?
C40 C44 1.395(6) . ?
C40 C41 1.406(7) . ?
C41 C42 1.359(7) . ?
C42 C43 1.389(7) . ?
C44 C45 1.430(6) . ?
O1S O1S 1.402(9) 2_767 ?
O1S C1S 1.487(8) . ?
C1S C2S 1.408(14) . ?
N1S O2S 1.156(7) . ?
N1S O3S 1.250(8) . ?
N1S C3S 1.452(10) . ?

loop_
_geom_torsion_atom_site_label_1
_geom_torsion_atom_site_label_2
_geom_torsion_atom_site_label_3
_geom_torsion_atom_site_label_4
_geom_torsion
_geom_torsion_site_symmetry_1
_geom_torsion_site_symmetry_2
_geom_torsion_site_symmetry_3
_geom_torsion_site_symmetry_4
_geom_torsion_publ_flag
N2 Ru1 N1 C1 17.0(3) . . . . ?
N7 Ru1 N1 C1 -78.3(3) . . . . ?
N4 Ru1 N1 C1 105.1(3) . . . . ?
N5 Ru1 N1 C1 29.9(19) . . . . ?
N6 Ru1 N1 C1 -157.0(3) . . . . ?
N2 Ru1 N1 C5 -178.5(4) . . . . ?
N7 Ru1 N1 C5 86.3(4) . . . . ?
N4 Ru1 N1 C5 -90.3(4) . . . . ?
N5 Ru1 N1 C5 -165.5(17) . . . . ?
N6 Ru1 N1 C5 7.6(4) . . . . ?
N7 Ru1 N2 C21 75.5(3) . . . . ?
N4 Ru1 N2 C21 -109.1(3) . . . . ?
N5 Ru1 N2 C21 171.1(3) . . . . ?
N6 Ru1 N2 C21 76.8(15) . . . . ?
N1 Ru1 N2 C21 -9.9(3) . . . . ?
N7 Ru1 N2 C17 -104.6(4) . . . . ?
N4 Ru1 N2 C17 70.8(4) . . . . ?
N5 Ru1 N2 C17 -8.9(4) . . . . ?
N6 Ru1 N2 C17 -103.3(14) . . . . ?
N1 Ru1 N2 C17 170.0(4) . . . . ?
N2 Ru1 N4 C22 81.4(4) . . . . ?
N7 Ru1 N4 C22 -144.6(13) . . . . ?
N5 Ru1 N4 C22 178.4(4) . . . . ?
N6 Ru1 N4 C22 -99.2(4) . . . . ?
N1 Ru1 N4 C22 3.0(4) . . . . ?
N2 Ru1 N4 C26 -100.0(3) . . . . ?
N7 Ru1 N4 C26 34.0(15) . . . . ?
N5 Ru1 N4 C26 -3.0(3) . . . . ?
N6 Ru1 N4 C26 79.4(3) . . . . ?
N1 Ru1 N4 C26 -178.3(3) . . . . ?
N2 Ru1 N5 C28 -94.1(4) . . . . ?
N7 Ru1 N5 C28 1.0(4) . . . . ?
N4 Ru1 N5 C28 177.1(4) . . . . ?
N6 Ru1 N5 C28 80.0(4) . . . . ?
N1 Ru1 N5 C28 -106.8(18) . . . . ?
N2 Ru1 N5 C27 92.4(3) . . . . ?
N7 Ru1 N5 C27 -172.6(3) . . . . ?
N4 Ru1 N5 C27 3.6(3) . . . . ?
N6 Ru1 N5 C27 -93.6(3) . . . . ?
N1 Ru1 N5 C27 79.6(18) . . . . ?
N2 Ru1 N6 C43 171.6(13) . . . . ?
N7 Ru1 N6 C43 173.0(4) . . . . ?
N4 Ru1 N6 C43 -2.5(4) . . . . ?
N5 Ru1 N6 C43 76.6(4) . . . . ?
N1 Ru1 N6 C43 -102.8(4) . . . . ?
N2 Ru1 N6 C44 -0.8(16) . . . . ?
N7 Ru1 N6 C44 0.6(3) . . . . ?
N4 Ru1 N6 C44 -174.9(3) . . . . ?
N5 Ru1 N6 C44 -95.8(3) . . . . ?
N1 Ru1 N6 C44 84.8(3) . . . . ?
N2 Ru1 N7 C34 0.0(4) . . . . ?
N4 Ru1 N7 C34 -133.8(13) . . . . ?
N5 Ru1 N7 C34 -97.3(4) . . . . ?
N6 Ru1 N7 C34 -179.9(4) . . . . ?
N1 Ru1 N7 C34 78.2(4) . . . . ?
N2 Ru1 N7 C45 179.8(3) . . . . ?
N4 Ru1 N7 C45 46.0(15) . . . . ?
N5 Ru1 N7 C45 82.5(3) . . . . ?
N6 Ru1 N7 C45 -0.1(3) . . . . ?
N1 Ru1 N7 C45 -102.0(3) . . . . ?
C5 N1 C1 C2 -6.4(6) . . . . ?
Ru1 N1 C1 C2 160.3(4) . . . . ?
C5 N1 C1 C21 172.1(4) . . . . ?
Ru1 N1 C1 C21 -21.2(5) . . . . ?
N1 C1 C2 C3 1.2(7) . . . . ?
C21 C1 C2 C3 -177.2(4) . . . . ?
C1 C2 C3 C4 4.1(7) . . . . ?
C1 C2 C3 C11 -175.1(4) . . . . ?
C2 C3 C4 C5 -4.3(7) . . . . ?
C11 C3 C4 C5 175.0(4) . . . . ?
C1 N1 C5 C4 6.2(6) . . . . ?
Ru1 N1 C5 C4 -157.8(3) . . . . ?
C1 N1 C5 C6 -171.1(4) . . . . ?
Ru1 N1 C5 C6 24.9(6) . . . . ?
C3 C4 C5 N1 -0.9(7) . . . . ?
C3 C4 C5 C6 176.4(4) . . . . ?
C10 N3 C6 C7 -0.2(7) . . . . ?
C10 N3 C6 C5 175.2(4) . . . . ?
N1 C5 C6 N3 55.4(6) . . . . ?
C4 C5 C6 N3 -122.0(5) . . . . ?
N1 C5 C6 C7 -129.0(5) . . . . ?
C4 C5 C6 C7 53.6(7) . . . . ?
N3 C6 C7 C8 0.0(8) . . . . ?
C5 C6 C7 C8 -175.1(5) . . . . ?
C6 C7 C8 C9 -0.8(8) . . . . ?
C7 C8 C9 C10 1.7(9) . . . . ?
C6 N3 C10 C9 1.3(8) . . . . ?
C8 C9 C10 N3 -2.0(9) . . . . ?
C2 C3 C11 C16 -149.5(4) . . . . ?
C4 C3 C11 C16 31.3(7) . . . . ?
C2 C3 C11 C12 34.1(6) . . . . ?
C4 C3 C11 C12 -145.1(5) . . . . ?
C16 C11 C12 C13 -0.5(7) . . . . ?
C3 C11 C12 C13 175.9(4) . . . . ?
C11 C12 C13 C14 0.5(7) . . . . ?
C12 C13 C14 C15 0.3(7) . . . . ?
C13 C14 C15 C16 -1.1(7) . . . . ?
C12 C11 C16 C15 -0.3(7) . . . . ?
C3 C11 C16 C15 -176.7(4) . . . . ?
C14 C15 C16 C11 1.1(7) . . . . ?
C21 N2 C17 C18 1.0(7) . . . . ?
Ru1 N2 C17 C18 -178.9(3) . . . . ?
N2 C17 C18 C19 -1.8(7) . . . . ?
C17 C18 C19 C20 0.8(8) . . . . ?
C18 C19 C20 C21 0.8(8) . . . . ?
C17 N2 C21 C20 0.6(6) . . . . ?
Ru1 N2 C21 C20 -179.4(3) . . . . ?
C17 N2 C21 C1 -178.2(4) . . . . ?
Ru1 N2 C21 C1 1.7(5) . . . . ?
C19 C20 C21 N2 -1.5(7) . . . . ?
C19 C20 C21 C1 177.2(4) . . . . ?
N1 C1 C21 N2 13.5(6) . . . . ?
C2 C1 C21 N2 -168.1(4) . . . . ?
N1 C1 C21 C20 -165.4(4) . . . . ?
C2 C1 C21 C20 13.1(7) . . . . ?
C26 N4 C22 C23 -2.4(7) . . . . ?
Ru1 N4 C22 C23 176.2(4) . . . . ?
N4 C22 C23 C24 0.3(8) . . . . ?
C22 C23 C24 C25 2.1(8) . . . . ?
C23 C24 C25 C26 -2.4(8) . . . . ?
C23 C24 C25 C33 179.2(5) . . . . ?
C22 N4 C26 C25 2.0(7) . . . . ?
Ru1 N4 C26 C25 -176.8(4) . . . . ?
C22 N4 C26 C27 -179.2(4) . . . . ?
Ru1 N4 C26 C27 2.0(5) . . . . ?
C24 C25 C26 N4 0.4(7) . . . . ?
C33 C25 C26 N4 178.8(4) . . . . ?
C24 C25 C26 C27 -178.3(4) . . . . ?
C33 C25 C26 C27 0.1(7) . . . . ?
C28 N5 C27 C31 1.6(7) . . . . ?
Ru1 N5 C27 C31 175.9(4) . . . . ?
C28 N5 C27 C26 -178.0(4) . . . . ?
Ru1 N5 C27 C26 -3.7(5) . . . . ?
N4 C26 C27 N5 1.2(6) . . . . ?
C25 C26 C27 N5 180.0(4) . . . . ?
N4 C26 C27 C31 -178.4(4) . . . . ?
C25 C26 C27 C31 0.4(7) . . . . ?
C27 N5 C28 C29 -0.8(7) . . . . ?
Ru1 N5 C28 C29 -174.0(4) . . . . ?
N5 C28 C29 C30 0.7(8) . . . . ?
C28 C29 C30 C31 -1.3(8) . . . . ?
C29 C30 C31 C27 2.0(8) . . . . ?
C29 C30 C31 C32 179.5(5) . . . . ?
N5 C27 C31 C30 -2.2(7) . . . . ?
C26 C27 C31 C30 177.4(4) . . . . ?
N5 C27 C31 C32 -180.0(4) . . . . ?
C26 C27 C31 C32 -0.4(7) . . . . ?
C30 C31 C32 C33 -177.7(5) . . . . ?
C27 C31 C32 C33 -0.1(8) . . . . ?
C31 C32 C33 C25 0.7(9) . . . . ?
C24 C25 C33 C32 177.7(5) . . . . ?
C26 C25 C33 C32 -0.7(8) . . . . ?
C45 N7 C34 C35 -0.5(7) . . . . ?
Ru1 N7 C34 C35 179.3(4) . . . . ?
N7 C34 C35 C36 0.2(8) . . . . ?
C34 C35 C36 C37 -0.4(8) . . . . ?
C35 C36 C37 C45 0.8(7) . . . . ?
C35 C36 C37 C38 -177.8(5) . . . . ?
C45 C37 C38 C39 0.3(8) . . . . ?
C36 C37 C38 C39 178.9(5) . . . . ?
C37 C38 C39 C40 -0.7(8) . . . . ?
C38 C39 C40 C44 1.5(8) . . . . ?
C38 C39 C40 C41 -176.5(5) . . . . ?
C44 C40 C41 C42 -1.1(7) . . . . ?
C39 C40 C41 C42 177.0(5) . . . . ?
C40 C41 C42 C43 1.6(7) . . . . ?
C44 N6 C43 C42 -2.7(7) . . . . ?
Ru1 N6 C43 C42 -174.8(4) . . . . ?
C41 C42 C43 N6 0.3(8) . . . . ?
C43 N6 C44 C40 3.2(6) . . . . ?
Ru1 N6 C44 C40 176.6(4) . . . . ?
C43 N6 C44 C45 -174.4(4) . . . . ?
Ru1 N6 C44 C45 -1.0(5) . . . . ?
C41 C40 C44 N6 -1.4(7) . . . . ?
C39 C40 C44 N6 -179.5(4) . . . . ?
C41 C40 C44 C45 176.2(4) . . . . ?
C39 C40 C44 C45 -2.0(7) . . . . ?
C34 N7 C45 C37 1.0(6) . . . . ?
Ru1 N7 C45 C37 -178.8(4) . . . . ?
C34 N7 C45 C44 179.4(4) . . . . ?
Ru1 N7 C45 C44 -0.4(5) . . . . ?
C36 C37 C45 N7 -1.2(7) . . . . ?
C38 C37 C45 N7 177.5(4) . . . . ?
C36 C37 C45 C44 -179.5(4) . . . . ?
C38 C37 C45 C44 -0.8(7) . . . . ?
N6 C44 C45 N7 1.0(6) . . . . ?
C40 C44 C45 N7 -176.7(4) . . . . ?
N6 C44 C45 C37 179.4(4) . . . . ?
C40 C44 C45 C37 1.7(7) . . . . ?
O1S O1S C1S C2S 178.9(8) 2_767 . . . ?
